data_1549759
loop_
_publ_author_name
'Martens, Arthur'
'Weis, Philippe'
'Krummer, Michael Christian'
'Kreuzer, Marvin'
'Meierh\"ofer, Andreas'
'Meier, Stefan C.'
'Bohnenberger, Jan'
'Scherer, Harald'
'Riddlestone, Ian'
'Krossing, Ingo'

_publ_section_title
;
 Facile and systematic access to the least-coordinating WCA
 [(R<sup>F</sup>O)<sub>3</sub>Al-F-Al(OR<sup>F</sup>)<sub>3</sub>]<sup>-</sup>
 and its more Lewis-basic brother
 [F-Al(OR<sup>F</sup>)<sub>3</sub>]<sup>-</sup> (R<sup>F</sup> =
 C(CF<sub>3</sub>)<sub>3</sub>).
;
_journal_issue 35
_journal_name_full 'Chemical science'
_journal_page_first 7058
_journal_page_last 7068
_journal_paper_doi 10.1039/c8sc02591f
_journal_volume 9
_journal_year 2018
_chemical_formula_moiety 'C21 H18 Al F28 Li O12'
_chemical_formula_sum 'C21 H18 Al F28 Li O12'
_chemical_formula_weight 1028.27
_chemical_properties_physical Air-sensitive,Moisture-sensitive
_space_group_crystal_system monoclinic
_space_group_IT_number 14
_space_group_name_Hall '-P 2ybc'
_space_group_name_H-M_alt 'P 1 21/c 1'
_symmetry_space_group_name_Hall '-P 2ybc'
_symmetry_space_group_name_H-M 'P 1 21/c 1'
_atom_sites_solution_hydrogens geom
_audit_creation_method SHELXL-2014/7
_audit_update_record
;
2018-05-28 deposited with the CCDC.
2018-08-01 downloaded from the CCDC.
;
_cell_angle_alpha 90
_cell_angle_beta 102.381(2)
_cell_angle_gamma 90
_cell_formula_units_Z 8
_cell_length_a 35.9221(16)
_cell_length_b 10.7468(5)
_cell_length_c 19.3985(9)
_cell_measurement_reflns_used 9021
_cell_measurement_temperature 100(2)
_cell_measurement_theta_max 48.987
_cell_measurement_theta_min 4.644
_cell_volume 7314.6(6)
_computing_cell_refinement 'SAINT V8.34A'
_computing_data_collection 'APEX3 v2016.5-0'
_computing_data_reduction 'SAINT V8.34A'
_computing_structure_refinement 'SHELXL-2014/7 (Sheldrick, 2014)'
_computing_structure_solution 'SHELXT-2014/5, Sheldrick, 2014'
_diffrn_ambient_temperature 100(2)
_diffrn_measured_fraction_theta_full 1.000
_diffrn_measured_fraction_theta_max 0.998
_diffrn_measurement_device_type 'Bruker Apex II Quazar'
_diffrn_measurement_method 'omega and phi scans'
_diffrn_radiation_type MoK\a
_diffrn_radiation_wavelength 0.71073
_diffrn_reflns_av_R_equivalents 0.0588
_diffrn_reflns_av_unetI/netI 0.0206
_diffrn_reflns_Laue_measured_fraction_full 1.000
_diffrn_reflns_Laue_measured_fraction_max 0.998
_diffrn_reflns_limit_h_max 43
_diffrn_reflns_limit_h_min -43
_diffrn_reflns_limit_k_max 12
_diffrn_reflns_limit_k_min -12
_diffrn_reflns_limit_l_max 23
_diffrn_reflns_limit_l_min -23
_diffrn_reflns_number 256191
_diffrn_reflns_point_group_measured_fraction_full 1.000
_diffrn_reflns_point_group_measured_fraction_max 0.998
_diffrn_reflns_theta_full 25.242
_diffrn_reflns_theta_max 25.408
_diffrn_reflns_theta_min 1.161
_diffrn_source 'INCOATEC Mo Microsouce'
_exptl_absorpt_coefficient_mu 0.253
_exptl_absorpt_correction_T_max 0.7454
_exptl_absorpt_correction_T_min 0.6989
_exptl_absorpt_correction_type multi-scan
_exptl_absorpt_process_details SADABS-2014/5
_exptl_crystal_colour colorless
_exptl_crystal_density_diffrn 1.867
_exptl_crystal_description needle
_exptl_crystal_F_000 4064
_exptl_crystal_recrystallization_method 'Re-crystallisation from solvent: 1,2-Difluorobenzen2/CH2Cl2/Cl3CCN'
_exptl_crystal_size_max 0.140
_exptl_crystal_size_mid 0.080
_exptl_crystal_size_min 0.040
_refine_diff_density_max 0.644
_refine_diff_density_min -0.489
_refine_diff_density_rms 0.055
_refine_ls_extinction_method none
_refine_ls_goodness_of_fit_ref 1.037
_refine_ls_hydrogen_treatment constr
_refine_ls_matrix_type full
_refine_ls_number_parameters 1458
_refine_ls_number_reflns 13451
_refine_ls_number_restraints 11779
_refine_ls_restrained_S_all 0.883
_refine_ls_R_factor_all 0.0618
_refine_ls_R_factor_gt 0.0449
_refine_ls_shift/su_max 0.004
_refine_ls_shift/su_mean 0.000
_refine_ls_structure_factor_coef Fsqd
_refine_ls_weighting_details 'w=1/[\s^2^(Fo^2^)+(0.0404P)^2^+11.4394P] where P=(Fo^2^+2Fc^2^)/3'
_refine_ls_weighting_scheme calc
_refine_ls_wR_factor_gt 0.1036
_refine_ls_wR_factor_ref 0.1132
_reflns_Friedel_coverage 0.000
_reflns_number_gt 10618
_reflns_number_total 13451
_reflns_threshold_expression 'I > 2\s(I)'
_cod_data_source_file c8sc02591f2.cif
_cod_data_source_block p21c_a
_cod_depositor_comments 'Adding full bibliography for 1549751--1549760.cif.'
_cod_database_code 1549759
_shelx_shelxl_version_number 2014/7
_shelx_space_group_comment
;
The symmetry employed for this shelxl refinement is uniquely defined
by the following loop, which should always be used as a source of
symmetry information in preference to the above space-group names.
They are only intended as comments.
;
_shelx_estimated_absorpt_t_min 0.965
_shelx_estimated_absorpt_t_max 0.990

loop_
_space_group_symop_operation_xyz
'x, y, z'
'-x, y+1/2, -z+1/2'
'-x, -y, -z'
'x, -y-1/2, z-1/2'

loop_
_atom_site_label
_atom_site_type_symbol
_atom_site_fract_x
_atom_site_fract_y
_atom_site_fract_z
_atom_site_U_iso_or_equiv
_atom_site_adp_type
_atom_site_occupancy
_atom_site_site_symmetry_order
_atom_site_calc_flag
_atom_site_refinement_flags_posn
_atom_site_refinement_flags_adp
_atom_site_refinement_flags_occupancy
_atom_site_disorder_assembly
_atom_site_disorder_group
O1_17 O 0.3753(5) 0.3302(13) 0.9152(8) 0.032(4) Uani 0.137(5) 1 d D U P A 2
C1_17 C 0.3986(7) 0.255(2) 0.913(3) 0.0392(7) Uani 0.137(5) 1 d D U P A 2
O2_17 O 0.4346(4) 0.2778(13) 0.9108(9) 0.047(5) Uani 0.137(5) 1 d D U P A 2
C2_17 C 0.4540(11) 0.167(3) 0.892(2) 0.0609(16) Uani 0.137(5) 1 d D U P A 2
H2A_17 H 0.4662 0.1873 0.8524 0.091 Uiso 0.137(5) 1 calc R U P A 2
H2B_17 H 0.4353 0.1005 0.8771 0.091 Uiso 0.137(5) 1 calc R U P A 2
H2C_17 H 0.4733 0.1395 0.9323 0.091 Uiso 0.137(5) 1 calc R U P A 2
O3_17 O 0.3929(8) 0.1314(19) 0.9152(19) 0.047(7) Uani 0.137(5) 1 d D U P A 2
C3_17 C 0.3531(9) 0.103(4) 0.911(3) 0.0467(9) Uani 0.137(5) 1 d D U P A 2
H3A_17 H 0.3504 0.0151 0.9221 0.070 Uiso 0.137(5) 1 calc R U P A 2
H3B_17 H 0.3385 0.1207 0.8633 0.070 Uiso 0.137(5) 1 calc R U P A 2
H3C_17 H 0.3434 0.1547 0.9451 0.070 Uiso 0.137(5) 1 calc R U P A 2
O1_16 O 0.3353(4) 0.5601(17) 0.9234(9) 0.0381(6) Uani 0.140(3) 1 d D U P A 2
C1_16 C 0.3050(7) 0.5882(16) 0.9388(19) 0.0348(9) Uani 0.140(3) 1 d D U P A 2
O2_16 O 0.2796(5) 0.5137(16) 0.9589(10) 0.0449(7) Uani 0.140(3) 1 d D U P A 2
C2_16 C 0.2908(7) 0.3845(16) 0.9654(16) 0.0605(12) Uani 0.140(3) 1 d D U P A 2
H2A_16 H 0.3103 0.3727 1.0086 0.091 Uiso 0.140(3) 1 calc R U P A 2
H2B_16 H 0.3011 0.3601 0.9245 0.091 Uiso 0.140(3) 1 calc R U P A 2
H2C_16 H 0.2685 0.3329 0.9674 0.091 Uiso 0.140(3) 1 calc R U P A 2
O3_16 O 0.2869(4) 0.6949(13) 0.9396(9) 0.0495(7) Uani 0.140(3) 1 d D U P A 2
C3_16 C 0.3126(9) 0.798(3) 0.931(3) 0.0581(14) Uani 0.140(3) 1 d D U P A 2
H3A_16 H 0.3097 0.8660 0.9635 0.087 Uiso 0.140(3) 1 calc R U P A 2
H3B_16 H 0.3061 0.8290 0.8824 0.087 Uiso 0.140(3) 1 calc R U P A 2
H3C_16 H 0.3390 0.7691 0.9418 0.087 Uiso 0.140(3) 1 calc R U P A 2
O1_15 O 0.4077(6) 0.473(3) 0.7015(15) 0.034(5) Uani 0.178(4) 1 d D U P B 2
C1_15 C 0.4376(5) 0.4650(12) 0.6706(7) 0.0278(6) Uani 0.178(4) 1 d D U P B 2
C2_15 C 0.4367(4) 0.5550(11) 0.6071(7) 0.038(3) Uani 0.178(4) 1 d D U P B 2
F1_15 F 0.4009(4) 0.555(2) 0.5705(11) 0.045(4) Uani 0.178(4) 1 d D U P B 2
F2_15 F 0.4603(5) 0.5196(13) 0.5686(8) 0.047(4) Uani 0.178(4) 1 d D U P B 2
F3_15 F 0.4447(4) 0.6716(11) 0.6271(8) 0.044(3) Uani 0.178(4) 1 d D U P B 2
C3_15 C 0.4723(4) 0.4979(13) 0.7297(7) 0.042(3) Uani 0.178(4) 1 d D U P B 2
F4_15 F 0.4809(5) 0.4050(14) 0.7757(9) 0.047(4) Uani 0.178(4) 1 d D U P B 2
F5_15 F 0.4665(8) 0.600(2) 0.7651(15) 0.054(6) Uani 0.178(4) 1 d D U P B 2
F6_15 F 0.5030(6) 0.521(2) 0.7043(15) 0.048(5) Uani 0.178(4) 1 d D U P B 2
C4_15 C 0.4411(3) 0.3298(11) 0.6439(8) 0.042(3) Uani 0.178(4) 1 d D U P B 2
F7_15 F 0.4298(8) 0.250(2) 0.6875(11) 0.0612(10) Uani 0.178(4) 1 d D U P B 2
F8_15 F 0.4762(3) 0.3067(12) 0.6361(9) 0.062(4) Uani 0.178(4) 1 d D U P B 2
F9_15 F 0.4179(6) 0.311(2) 0.5821(10) 0.043(4) Uani 0.178(4) 1 d D U P B 2
O1_14 O 0.3794(7) 0.7181(14) 0.7112(10) 0.0312(16) Uani 0.379(7) 1 d D U P B 2
C1_14 C 0.3650(3) 0.8336(12) 0.6980(6) 0.0289(7) Uani 0.379(7) 1 d D U P B 2
C2_14 C 0.3531(3) 0.8449(11) 0.6168(6) 0.0447(9) Uani 0.379(7) 1 d D U P B 2
F1_14 F 0.38281(19) 0.8582(8) 0.5884(3) 0.060(2) Uani 0.379(7) 1 d D U P B 2
F2_14 F 0.3297(2) 0.9399(8) 0.5984(4) 0.067(2) Uani 0.379(7) 1 d D U P B 2
F3_14 F 0.3346(3) 0.7421(8) 0.5905(4) 0.069(3) Uani 0.379(7) 1 d D U P B 2
C3_14 C 0.3298(4) 0.8558(11) 0.7315(6) 0.0534(13) Uani 0.379(7) 1 d D U P B 2
F4_14 F 0.3386(3) 0.8154(9) 0.7987(4) 0.097(3) Uani 0.379(7) 1 d D U P B 2
F5_14 F 0.29989(19) 0.7941(6) 0.6963(5) 0.064(2) Uani 0.379(7) 1 d D U P B 2
F6_14 F 0.3228(5) 0.9765(10) 0.7373(6) 0.073(3) Uani 0.379(7) 1 d D U P B 2
C4_14 C 0.3953(3) 0.9331(12) 0.7259(6) 0.0457(11) Uani 0.379(7) 1 d D U P B 2
F7_14 F 0.4001(3) 0.9460(7) 0.7952(4) 0.079(3) Uani 0.379(7) 1 d D U P B 2
F8_14 F 0.3868(4) 1.0443(10) 0.6944(5) 0.053(3) Uani 0.379(7) 1 d D U P B 2
F9_14 F 0.4292(2) 0.9032(9) 0.7148(5) 0.062(2) Uani 0.379(7) 1 d D U P B 2
O1_13 O 0.14067(14) 0.6875(5) 0.0753(2) 0.0238(14) Uani 0.364(4) 1 d D U P C 2
C1_13 C 0.1744(4) 0.7024(14) 0.079(4) 0.0217(10) Uani 0.364(4) 1 d D U P C 2
O2_13 O 0.19807(13) 0.6058(4) 0.0882(3) 0.0264(13) Uani 0.364(4) 1 d D U P C 2
C2_13 C 0.2388(4) 0.629(2) 0.0954(10) 0.045(2) Uani 0.364(4) 1 d D U P C 2
H2A_13 H 0.2528 0.5502 0.1046 0.067 Uiso 0.364(4) 1 calc R U P C 2
H2B_13 H 0.2477 0.6863 0.1348 0.067 Uiso 0.364(4) 1 calc R U P C 2
H2C_13 H 0.2433 0.6657 0.0517 0.067 Uiso 0.364(4) 1 calc R U P C 2
O3_13 O 0.19236(15) 0.8108(5) 0.0817(3) 0.0221(12) Uani 0.364(4) 1 d D U P C 2
C3_13 C 0.1685(6) 0.9206(16) 0.0744(17) 0.0273(18) Uani 0.364(4) 1 d D U P C 2
H3A_13 H 0.1842 0.9948 0.0732 0.041 Uiso 0.364(4) 1 calc R U P C 2
H3B_13 H 0.1560 0.9261 0.1145 0.041 Uiso 0.364(4) 1 calc R U P C 2
H3C_13 H 0.1491 0.9152 0.0305 0.041 Uiso 0.364(4) 1 calc R U P C 2
O1_12 O 0.15726(8) 0.6054(3) 0.07491(14) 0.0241(8) Uani 0.636(4) 1 d D U P C 1
C1_12 C 0.1689(3) 0.7113(8) 0.077(2) 0.0217(10) Uani 0.636(4) 1 d D U P C 1
O2_12 O 0.14608(7) 0.8065(2) 0.07790(14) 0.0230(7) Uani 0.636(4) 1 d D U P C 1
C2_12 C 0.1618(3) 0.9316(9) 0.0816(8) 0.0273(18) Uani 0.636(4) 1 d D U P C 1
H2A_12 H 0.1416 0.9921 0.0831 0.041 Uiso 0.636(4) 1 calc R U P C 1
H2B_12 H 0.1724 0.9471 0.0399 0.041 Uiso 0.636(4) 1 calc R U P C 1
H2C_12 H 0.1820 0.9397 0.1242 0.041 Uiso 0.636(4) 1 calc R U P C 1
O3_12 O 0.20410(9) 0.7438(4) 0.07533(17) 0.0284(8) Uani 0.636(4) 1 d D U P C 1
C3_12 C 0.22968(19) 0.6414(10) 0.0708(5) 0.045(2) Uani 0.636(4) 1 d D U P C 1
H3A_12 H 0.2548 0.6742 0.0682 0.067 Uiso 0.636(4) 1 calc R U P C 1
H3B_12 H 0.2195 0.5922 0.0285 0.067 Uiso 0.636(4) 1 calc R U P C 1
H3C_12 H 0.2321 0.5886 0.1127 0.067 Uiso 0.636(4) 1 calc R U P C 1
O1_11 O 0.33346(7) 0.4835(3) 0.92519(13) 0.0381(6) Uani 0.860(3) 1 d D U P A 1
C1_11 C 0.31378(13) 0.5700(4) 0.9264(2) 0.0348(9) Uani 0.860(3) 1 d D U P A 1
O2_11 O 0.32538(8) 0.6854(2) 0.92221(15) 0.0495(7) Uani 0.860(3) 1 d D U P A 1
C2_11 C 0.29859(13) 0.7855(5) 0.9204(3) 0.0581(14) Uani 0.860(3) 1 d D U P A 1
H2A_11 H 0.3119 0.8653 0.9216 0.087 Uiso 0.860(3) 1 calc R U P A 1
H2B_11 H 0.2868 0.7794 0.9613 0.087 Uiso 0.860(3) 1 calc R U P A 1
H2C_11 H 0.2788 0.7800 0.8769 0.087 Uiso 0.860(3) 1 calc R U P A 1
O3_11 O 0.27706(7) 0.5666(3) 0.93291(15) 0.0449(7) Uani 0.860(3) 1 d D U P A 1
C3_11 C 0.26325(12) 0.4401(4) 0.9381(3) 0.0605(12) Uani 0.860(3) 1 d D U P A 1
H3A_11 H 0.2359 0.4421 0.9370 0.091 Uiso 0.860(3) 1 calc R U P A 1
H3B_11 H 0.2767 0.4026 0.9825 0.091 Uiso 0.860(3) 1 calc R U P A 1
H3C_11 H 0.2679 0.3907 0.8983 0.091 Uiso 0.860(3) 1 calc R U P A 1
O1_10 O 0.11373(6) 0.3707(2) 0.06679(11) 0.0447(6) Uani 1 1 d D U . . .
C1_10 C 0.12322(8) 0.2643(3) 0.07337(13) 0.0293(6) Uani 1 1 d D U . . .
O2_10 O 0.15474(5) 0.21773(16) 0.05864(10) 0.0280(4) Uani 1 1 d D U . . .
C2_10 C 0.17817(9) 0.3041(3) 0.03009(16) 0.0359(7) Uani 1 1 d D U . . .
H2A_10 H 0.2024 0.2643 0.0279 0.054 Uiso 1 1 calc R U . . .
H2B_10 H 0.1830 0.3778 0.0604 0.054 Uiso 1 1 calc R U . . .
H2C_10 H 0.1650 0.3290 -0.0175 0.054 Uiso 1 1 calc R U . . .
O3_10 O 0.10399(5) 0.1737(2) 0.09552(10) 0.0357(5) Uani 1 1 d D U . . .
C3_10 C 0.06894(9) 0.2104(4) 0.11538(19) 0.0573(10) Uani 1 1 d D U . . .
H3A_10 H 0.0583 0.1391 0.1360 0.086 Uiso 1 1 calc R U . . .
H3B_10 H 0.0506 0.2391 0.0735 0.086 Uiso 1 1 calc R U . . .
H3C_10 H 0.0742 0.2780 0.1501 0.086 Uiso 1 1 calc R U . . .
O1_9 O 0.06366(5) 0.59554(18) 0.02104(9) 0.0314(4) Uani 1 1 d D U . . .
C1_9 C 0.03556(7) 0.6471(2) -0.01046(13) 0.0239(5) Uani 1 1 d D U . . .
O2_9 O 0.02343(5) 0.75747(18) 0.00469(10) 0.0317(4) Uani 1 1 d D U . . .
C2_9 C 0.04786(8) 0.8196(3) 0.06388(16) 0.0357(7) Uani 1 1 d D U . . .
H2A_9 H 0.0366 0.8998 0.0721 0.054 Uiso 1 1 calc R U . . .
H2B_9 H 0.0730 0.8331 0.0534 0.054 Uiso 1 1 calc R U . . .
H2C_9 H 0.0504 0.7677 0.1062 0.054 Uiso 1 1 calc R U . . .
O3_9 O 0.01117(5) 0.60212(18) -0.06540(10) 0.0328(4) Uani 1 1 d D U . . .
C3_9 C 0.02094(9) 0.4820(3) -0.09037(16) 0.0380(7) Uani 1 1 d D U . . .
H3A_9 H -0.0015 0.4460 -0.1218 0.057 Uiso 1 1 calc R U . . .
H3B_9 H 0.0296 0.4265 -0.0500 0.057 Uiso 1 1 calc R U . . .
H3C_9 H 0.0414 0.4922 -0.1162 0.057 Uiso 1 1 calc R U . . .
O1_8 O 0.42264(6) 0.5442(2) 0.97336(11) 0.0447(5) Uani 1 1 d D U . . .
C1_8 C 0.44806(8) 0.6080(3) 1.00366(15) 0.0358(7) Uani 1 1 d D U . . .
O2_8 O 0.45423(7) 0.7237(2) 0.98908(13) 0.0560(7) Uani 1 1 d D U . . .
C2_8 C 0.42718(14) 0.7765(4) 0.9300(2) 0.0765(14) Uani 1 1 d D U . . .
H2A_8 H 0.4329 0.8650 0.9256 0.115 Uiso 1 1 calc R U . . .
H2B_8 H 0.4013 0.7674 0.9381 0.115 Uiso 1 1 calc R U . . .
H2C_8 H 0.4291 0.7329 0.8866 0.115 Uiso 1 1 calc R U . . .
O3_8 O 0.47461(6) 0.5726(2) 1.05796(12) 0.0500(6) Uani 1 1 d D U . . .
C3_8 C 0.47094(12) 0.4469(3) 1.0812(2) 0.0613(10) Uani 1 1 d D U . . .
H3A_8 H 0.4913 0.4294 1.1225 0.092 Uiso 1 1 calc R U . . .
H3B_8 H 0.4728 0.3890 1.0431 0.092 Uiso 1 1 calc R U . . .
H3C_8 H 0.4461 0.4367 1.0940 0.092 Uiso 1 1 calc R U . . .
O1_7 O 0.39313(9) 0.2898(3) 0.9069(2) 0.0392(7) Uani 0.863(5) 1 d D U P A 1
C1_7 C 0.39441(15) 0.1796(5) 0.9116(4) 0.0324(12) Uani 0.863(5) 1 d D U P A 1
O2_7 O 0.42545(8) 0.1103(2) 0.91746(14) 0.0471(8) Uani 0.863(5) 1 d D U P A 1
C2_7 C 0.46077(14) 0.1789(6) 0.9189(3) 0.0609(16) Uani 0.863(5) 1 d D U P A 1
H2A_7 H 0.4820 0.1202 0.9233 0.091 Uiso 0.863(5) 1 calc R U P A 1
H2B_7 H 0.4655 0.2360 0.9592 0.091 Uiso 0.863(5) 1 calc R U P A 1
H2C_7 H 0.4584 0.2266 0.8751 0.091 Uiso 0.863(5) 1 calc R U P A 1
O3_7 O 0.36551(8) 0.1055(4) 0.9148(3) 0.0467(9) Uani 0.863(5) 1 d D U P A 1
C3_7 C 0.32995(11) 0.1690(4) 0.9111(3) 0.0656(15) Uani 0.863(5) 1 d D U P A 1
H3A_7 H 0.3099 0.1080 0.9128 0.098 Uiso 0.863(5) 1 calc R U P A 1
H3B_7 H 0.3234 0.2161 0.8669 0.098 Uiso 0.863(5) 1 calc R U P A 1
H3C_7 H 0.3323 0.2262 0.9512 0.098 Uiso 0.863(5) 1 calc R U P A 1
O1_6 O 0.09151(5) 0.46260(15) 0.30344(9) 0.0239(4) Uani 1 1 d D U . . .
C1_6 C 0.06071(6) 0.4492(2) 0.33216(12) 0.0183(5) Uani 1 1 d D U . . .
C2_6 C 0.03487(7) 0.5663(2) 0.32015(15) 0.0296(6) Uani 1 1 d D U . . .
F1_6 F 0.04904(5) 0.65686(15) 0.36531(9) 0.0391(4) Uani 1 1 d D U . . .
F2_6 F -0.00064(4) 0.54176(17) 0.32731(11) 0.0479(5) Uani 1 1 d D U . . .
F3_6 F 0.03245(5) 0.61000(15) 0.25498(9) 0.0374(4) Uani 1 1 d D U . . .
C3_6 C 0.03762(7) 0.3350(2) 0.29733(14) 0.0270(6) Uani 1 1 d D U . . .
F4_6 F 0.06064(4) 0.24022(13) 0.29243(8) 0.0318(4) Uani 1 1 d D U . . .
F5_6 F 0.01849(5) 0.36307(16) 0.23248(8) 0.0388(4) Uani 1 1 d D U . . .
F6_6 F 0.01266(5) 0.29500(15) 0.33462(9) 0.0396(4) Uani 1 1 d D U . . .
C4_6 C 0.07386(8) 0.4257(3) 0.41224(15) 0.0358(7) Uani 1 1 d D U . . .
F7_6 F 0.08818(5) 0.31042(17) 0.42435(9) 0.0460(5) Uani 1 1 d D U . . .
F8_6 F 0.04549(6) 0.43878(19) 0.44654(9) 0.0499(5) Uani 1 1 d D U . . .
F9_6 F 0.10092(5) 0.50620(19) 0.44056(9) 0.0499(5) Uani 1 1 d D U . . .
O1_5 O 0.16529(5) 0.50721(17) 0.28273(12) 0.0380(5) Uani 1 1 d D U . . .
C1_5 C 0.19129(6) 0.4184(2) 0.30472(12) 0.0188(5) Uani 1 1 d D U . . .
C2_5 C 0.17371(7) 0.2866(2) 0.29330(13) 0.0266(6) Uani 1 1 d D U . . .
F1_5 F 0.15457(4) 0.25815(14) 0.34268(8) 0.0318(4) Uani 1 1 d D U . . .
F2_5 F 0.19941(6) 0.19897(15) 0.29349(11) 0.0506(5) Uani 1 1 d D U . . .
F3_5 F 0.14861(6) 0.28240(19) 0.23206(9) 0.0556(6) Uani 1 1 d D U . . .
C3_5 C 0.22312(7) 0.4327(3) 0.26250(14) 0.0294(6) Uani 1 1 d D U . . .
F4_5 F 0.23254(4) 0.55119(15) 0.25768(9) 0.0387(4) Uani 1 1 d D U . . .
F5_5 F 0.21123(6) 0.38961(19) 0.19722(9) 0.0544(5) Uani 1 1 d D U . . .
F6_5 F 0.25449(5) 0.37049(17) 0.29129(11) 0.0499(5) Uani 1 1 d D U . . .
C4_5 C 0.20869(8) 0.4354(3) 0.38428(14) 0.0355(7) Uani 1 1 d D U . . .
F7_5 F 0.23307(6) 0.53063(19) 0.39508(10) 0.0579(6) Uani 1 1 d D U . . .
F8_5 F 0.22814(5) 0.33475(19) 0.41218(9) 0.0538(5) Uani 1 1 d D U . . .
F9_5 F 0.18182(6) 0.45664(19) 0.41960(10) 0.0604(6) Uani 1 1 d D U . . .
O1_4 O 0.11805(5) 0.70709(16) 0.29733(11) 0.0307(4) Uani 1 1 d D U . . .
C1_4 C 0.13367(7) 0.8211(2) 0.30850(12) 0.0190(5) Uani 1 1 d D U . . .
C2_4 C 0.13982(8) 0.8521(3) 0.38810(14) 0.0371(7) Uani 1 1 d D U . . .
F1_4 F 0.10683(5) 0.87550(18) 0.40597(9) 0.0493(5) Uani 1 1 d D U . . .
F2_4 F 0.16228(6) 0.9511(2) 0.40582(10) 0.0583(6) Uani 1 1 d D U . . .
F3_4 F 0.15576(7) 0.7569(2) 0.42638(9) 0.0653(7) Uani 1 1 d D U . . .
C3_4 C 0.17291(7) 0.8284(2) 0.28636(13) 0.0238(5) Uani 1 1 d D U . . .
F4_4 F 0.17143(4) 0.76631(14) 0.22675(8) 0.0293(3) Uani 1 1 d D U . . .
F5_4 F 0.20040(4) 0.77736(16) 0.33484(9) 0.0372(4) Uani 1 1 d D U . . .
F6_4 F 0.18283(5) 0.94467(15) 0.27592(11) 0.0469(5) Uani 1 1 d D U . . .
C4_4 C 0.10587(8) 0.9167(2) 0.26561(14) 0.0300(6) Uani 1 1 d D U . . .
F7_4 F 0.10704(5) 0.90966(19) 0.19720(9) 0.0512(5) Uani 1 1 d D U . . .
F8_4 F 0.11349(5) 1.03300(14) 0.28652(11) 0.0477(5) Uani 1 1 d D U . . .
F9_4 F 0.07035(4) 0.89379(17) 0.27026(10) 0.0431(4) Uani 1 1 d D U . . .
O1_3 O 0.32838(5) 0.52568(17) 0.69354(11) 0.0332(5) Uani 1 1 d D U . . .
C1_3 C 0.30290(7) 0.4367(2) 0.66670(14) 0.0251(5) Uani 1 1 d D U . . .
C2_3 C 0.28833(8) 0.4616(3) 0.58723(16) 0.0381(7) Uani 1 1 d D U . . .
F1_3 F 0.26466(5) 0.55754(18) 0.57552(10) 0.0501(5) Uani 1 1 d D U . . .
F2_3 F 0.26985(6) 0.3630(2) 0.55351(10) 0.0592(6) Uani 1 1 d D U . . .
F3_3 F 0.31701(6) 0.48653(19) 0.55621(10) 0.0515(5) Uani 1 1 d D U . . .
C3_3 C 0.32064(8) 0.3044(3) 0.67684(16) 0.0353(7) Uani 1 1 d D U . . .
F4_3 F 0.34335(5) 0.29396(17) 0.74041(10) 0.0488(5) Uani 1 1 d D U . . .
F5_3 F 0.34199(5) 0.28145(16) 0.63001(10) 0.0456(4) Uani 1 1 d D U . . .
F6_3 F 0.29432(5) 0.21555(16) 0.67042(11) 0.0520(5) Uani 1 1 d D U . . .
C4_3 C 0.26928(8) 0.4449(3) 0.70489(16) 0.0370(7) Uani 1 1 d D U . . .
F7_3 F 0.27939(6) 0.3978(2) 0.76980(10) 0.0530(5) Uani 1 1 d D U . . .
F8_3 F 0.23856(5) 0.38273(18) 0.67083(11) 0.0497(5) Uani 1 1 d D U . . .
F9_3 F 0.25879(5) 0.56175(17) 0.71067(10) 0.0469(5) Uani 1 1 d D U . . .
O1_2 O 0.40336(13) 0.4832(7) 0.6880(3) 0.0326(12) Uani 0.822(4) 1 d D U P B 1
C1_2 C 0.43852(12) 0.4669(4) 0.6756(2) 0.0278(6) Uani 0.822(4) 1 d D U P B 1
C2_2 C 0.46488(9) 0.5808(3) 0.70061(18) 0.0305(8) Uani 0.822(4) 1 d D U P B 1
F1_2 F 0.45675(9) 0.6758(2) 0.65616(17) 0.0397(7) Uani 0.822(4) 1 d D U P B 1
F2_2 F 0.50143(13) 0.5556(5) 0.7081(3) 0.0448(11) Uani 0.822(4) 1 d D U P B 1
F3_2 F 0.45938(15) 0.6200(4) 0.7629(3) 0.0377(9) Uani 0.822(4) 1 d D U P B 1
C3_2 C 0.45778(11) 0.3496(3) 0.7132(2) 0.0488(11) Uani 0.822(4) 1 d D U P B 1
F4_2 F 0.43353(15) 0.2569(4) 0.70778(19) 0.0612(10) Uani 0.822(4) 1 d D U P B 1
F5_2 F 0.47077(13) 0.3719(4) 0.7812(2) 0.0748(14) Uani 0.822(4) 1 d D U P B 1
F6_2 F 0.48680(8) 0.3100(3) 0.6858(2) 0.0762(10) Uani 0.822(4) 1 d D U P B 1
C4_2 C 0.43344(10) 0.4515(4) 0.59518(19) 0.0393(9) Uani 0.822(4) 1 d D U P B 1
F7_2 F 0.41926(17) 0.3398(5) 0.5747(2) 0.0532(14) Uani 0.822(4) 1 d D U P B 1
F8_2 F 0.46644(12) 0.4629(4) 0.5739(2) 0.0723(12) Uani 0.822(4) 1 d D U P B 1
F9_2 F 0.40990(12) 0.5348(5) 0.5595(2) 0.0587(12) Uani 0.822(4) 1 d D U P B 1
O1_1 O 0.3822(4) 0.7244(8) 0.7276(5) 0.0312(16) Uani 0.621(7) 1 d D U P B 1
C1_1 C 0.3688(2) 0.8366(8) 0.7034(4) 0.0289(7) Uani 0.621(7) 1 d D U P B 1
C2_1 C 0.3367(2) 0.8753(7) 0.7408(4) 0.0534(13) Uani 0.621(7) 1 d D U P B 1
F1_1 F 0.35179(16) 0.9020(6) 0.8085(2) 0.0995(19) Uani 0.621(7) 1 d D U P B 1
F2_1 F 0.3153(2) 0.9680(6) 0.7076(5) 0.085(2) Uani 0.621(7) 1 d D U P B 1
F3_1 F 0.31259(14) 0.7806(4) 0.7408(3) 0.0605(14) Uani 0.621(7) 1 d D U P B 1
C3_1 C 0.3547(2) 0.8383(8) 0.6234(4) 0.0447(9) Uani 0.621(7) 1 d D U P B 1
F4_1 F 0.37764(13) 0.7769(6) 0.5908(2) 0.0723(15) Uani 0.621(7) 1 d D U P B 1
F5_1 F 0.32053(12) 0.7809(5) 0.6052(3) 0.0617(14) Uani 0.621(7) 1 d D U P B 1
F6_1 F 0.35029(19) 0.9504(5) 0.5955(3) 0.0824(17) Uani 0.621(7) 1 d D U P B 1
C4_1 C 0.4026(2) 0.9302(8) 0.7244(4) 0.0457(11) Uani 0.621(7) 1 d D U P B 1
F7_1 F 0.42627(15) 0.9197(6) 0.6818(3) 0.0567(14) Uani 0.621(7) 1 d D U P B 1
F8_1 F 0.3892(3) 1.0468(6) 0.7237(4) 0.076(2) Uani 0.621(7) 1 d D U P B 1
F9_1 F 0.42225(15) 0.9090(5) 0.7880(2) 0.0677(14) Uani 0.621(7) 1 d D U P B 1
Al1 Al 0.11940(2) 0.55957(6) 0.26533(3) 0.01385(14) Uani 1 1 d . U . . .
Al2 Al 0.37455(2) 0.56545(7) 0.73054(4) 0.01850(16) Uani 1 1 d . U . . .
F1 F 0.10289(4) 0.55946(16) 0.17769(7) 0.0332(4) Uani 1 1 d . U . . .
F2 F 0.38388(5) 0.53385(16) 0.81694(8) 0.0391(4) Uani 1 1 d . U . . .
Li1 Li 0.10848(12) 0.5436(4) 0.0856(2) 0.0248(9) Uani 1 1 d . U . . .
Li2 Li 0.38291(14) 0.4693(5) 0.9040(3) 0.0392(12) Uani 1 1 d D U . . .

loop_
_atom_site_aniso_label
_atom_site_aniso_U_11
_atom_site_aniso_U_22
_atom_site_aniso_U_33
_atom_site_aniso_U_23
_atom_site_aniso_U_13
_atom_site_aniso_U_12
O1_17 0.041(9) 0.016(8) 0.044(8) -0.003(6) 0.023(7) -0.001(7)
C1_17 0.0451(18) 0.0239(17) 0.0519(18) 0.004(2) 0.0176(16) 0.0008(14)
O2_17 0.061(10) 0.027(8) 0.059(10) -0.007(7) 0.021(8) -0.011(7)
C2_17 0.047(3) 0.067(3) 0.078(4) 0.000(3) 0.033(3) 0.013(2)
O3_17 0.068(13) 0.038(13) 0.033(10) 0.003(12) 0.003(10) -0.001(12)
C3_17 0.045(2) 0.0314(13) 0.0547(17) 0.0042(12) -0.010(2) -0.0091(19)
O1_16 0.0354(13) 0.0371(16) 0.0426(14) -0.0016(13) 0.0102(10) 0.0024(12)
C1_16 0.045(3) 0.036(2) 0.021(2) -0.0042(15) 0.0020(16) -0.0018(18)
O2_16 0.0347(13) 0.055(2) 0.0458(18) -0.0016(13) 0.0111(12) 0.0093(13)
C2_16 0.044(2) 0.059(3) 0.086(3) -0.021(2) 0.032(2) -0.018(2)
O3_16 0.0516(16) 0.0389(15) 0.0583(17) 0.0028(13) 0.0124(13) 0.0048(12)
C3_16 0.058(4) 0.052(3) 0.068(3) 0.002(2) 0.021(3) 0.019(3)
O1_15 0.032(6) 0.015(8) 0.061(10) 0.006(7) 0.021(6) 0.009(5)
C1_15 0.0219(12) 0.0247(13) 0.0377(15) 0.0008(11) 0.0087(11) 0.0017(10)
C2_15 0.031(5) 0.037(5) 0.045(5) 0.005(4) 0.005(4) 0.000(4)
F1_15 0.028(5) 0.050(8) 0.051(8) -0.004(6) -0.002(5) 0.008(5)
F2_15 0.049(6) 0.053(8) 0.040(6) 0.013(6) 0.013(4) 0.008(6)
F3_15 0.045(8) 0.038(5) 0.055(8) 0.003(5) 0.021(6) -0.009(5)
C3_15 0.030(5) 0.047(6) 0.049(5) 0.006(4) 0.005(4) 0.000(4)
F4_15 0.040(7) 0.053(7) 0.041(6) 0.008(5) -0.009(5) -0.009(6)
F5_15 0.052(11) 0.051(7) 0.054(8) 0.001(6) 0.001(7) 0.008(6)
F6_15 0.025(6) 0.053(12) 0.065(8) 0.002(8) 0.007(5) 0.001(6)
C4_15 0.033(5) 0.027(5) 0.065(6) -0.002(4) 0.008(4) 0.008(4)
F7_15 0.0636(18) 0.0289(12) 0.080(3) 0.0126(18) -0.009(2) -0.0137(11)
F8_15 0.035(5) 0.049(7) 0.105(9) -0.001(7) 0.023(5) 0.015(4)
F9_15 0.032(7) 0.028(8) 0.069(6) -0.016(5) 0.012(5) 0.012(5)
O1_14 0.033(2) 0.0168(12) 0.038(5) 0.002(2) -0.006(3) -0.0050(13)
C1_14 0.0343(18) 0.0164(12) 0.0356(16) 0.0021(11) 0.0068(13) -0.0008(12)
C2_14 0.0412(17) 0.053(2) 0.0370(19) 0.0123(15) 0.0019(14) -0.0003(15)
F1_14 0.067(4) 0.073(5) 0.045(3) 0.008(3) 0.025(3) -0.013(3)
F2_14 0.049(4) 0.083(4) 0.063(4) 0.043(3) -0.001(4) 0.009(3)
F3_14 0.087(6) 0.069(5) 0.042(4) -0.003(3) -0.003(4) -0.039(4)
C3_14 0.070(3) 0.023(2) 0.079(3) -0.0063(19) 0.043(2) -0.0052(19)
F4_14 0.152(8) 0.087(6) 0.075(4) 0.026(4) 0.076(4) 0.037(5)
F5_14 0.044(3) 0.043(3) 0.115(6) 0.022(4) 0.035(3) 0.010(2)
F6_14 0.096(7) 0.040(4) 0.097(7) -0.007(4) 0.047(5) 0.024(4)
C4_14 0.054(3) 0.0258(16) 0.0544(19) 0.0014(14) 0.0061(19) -0.0099(18)
F7_14 0.111(7) 0.065(4) 0.049(3) -0.017(3) -0.009(4) -0.008(4)
F8_14 0.061(4) 0.019(3) 0.074(6) 0.007(3) 0.000(4) -0.006(2)
F9_14 0.038(3) 0.047(4) 0.089(7) 0.006(5) -0.012(4) -0.012(3)
O1_13 0.017(3) 0.031(3) 0.023(3) -0.001(2) 0.002(2) -0.009(2)
C1_13 0.025(3) 0.0241(18) 0.018(2) -0.001(3) 0.007(5) -0.0013(18)
O2_13 0.022(3) 0.022(3) 0.035(3) 0.001(2) 0.005(2) -0.001(2)
C2_13 0.023(4) 0.039(3) 0.077(7) 0.000(4) 0.020(4) 0.004(3)
O3_13 0.020(3) 0.020(3) 0.026(3) 0.003(2) 0.003(2) -0.001(2)
C3_13 0.034(4) 0.021(2) 0.027(3) 0.003(2) 0.008(3) -0.0028(19)
O1_12 0.0229(15) 0.0216(17) 0.0273(16) -0.0002(12) 0.0046(12) -0.0022(13)
C1_12 0.025(3) 0.0241(18) 0.018(2) -0.001(3) 0.007(5) -0.0013(18)
O2_12 0.0222(14) 0.0222(16) 0.0248(15) -0.0006(11) 0.0057(11) -0.0034(11)
C2_12 0.034(4) 0.021(2) 0.027(3) 0.003(2) 0.008(3) -0.0028(19)
O3_12 0.0175(16) 0.031(2) 0.0376(18) 0.0015(15) 0.0070(13) -0.0047(15)
C3_12 0.023(4) 0.039(3) 0.077(7) 0.000(4) 0.020(4) 0.004(3)
O1_11 0.0354(13) 0.0371(16) 0.0426(14) -0.0016(13) 0.0102(10) 0.0024(12)
C1_11 0.045(3) 0.036(2) 0.021(2) -0.0042(15) 0.0020(16) -0.0018(18)
O2_11 0.0516(16) 0.0389(15) 0.0583(17) 0.0028(13) 0.0124(13) 0.0048(12)
C2_11 0.058(4) 0.052(3) 0.068(3) 0.002(2) 0.021(3) 0.019(3)
O3_11 0.0347(13) 0.055(2) 0.0458(18) -0.0016(13) 0.0111(12) 0.0093(13)
C3_11 0.044(2) 0.059(3) 0.086(3) -0.021(2) 0.032(2) -0.018(2)
O1_10 0.0558(14) 0.0348(12) 0.0423(12) -0.0027(10) 0.0078(10) 0.0242(11)
C1_10 0.0312(14) 0.0364(17) 0.0168(12) -0.0053(11) -0.0027(11) 0.0117(13)
O2_10 0.0301(10) 0.0223(10) 0.0330(10) -0.0010(8) 0.0100(8) 0.0048(8)
C2_10 0.0455(17) 0.0269(15) 0.0392(17) -0.0022(13) 0.0175(14) -0.0033(13)
O3_10 0.0257(10) 0.0463(13) 0.0357(11) -0.0023(9) 0.0080(8) 0.0010(9)
C3_10 0.0280(16) 0.096(3) 0.050(2) -0.011(2) 0.0124(15) 0.0082(18)
O1_9 0.0284(10) 0.0400(11) 0.0250(10) 0.0059(8) 0.0039(8) 0.0100(9)
C1_9 0.0220(13) 0.0299(14) 0.0214(13) 0.0065(11) 0.0085(11) 0.0003(11)
O2_9 0.0222(9) 0.0321(11) 0.0388(11) -0.0004(9) 0.0021(8) 0.0019(8)
C2_9 0.0282(14) 0.0400(17) 0.0407(17) -0.0099(14) 0.0111(13) -0.0046(13)
O3_9 0.0302(10) 0.0351(11) 0.0295(10) -0.0002(9) -0.0013(8) -0.0024(8)
C3_9 0.0480(18) 0.0342(16) 0.0343(16) -0.0029(13) 0.0140(14) -0.0097(14)
O1_8 0.0371(12) 0.0585(15) 0.0345(11) -0.0072(11) -0.0013(9) -0.0108(11)
C1_8 0.0327(16) 0.0400(18) 0.0328(16) -0.0101(13) 0.0026(13) 0.0034(13)
O2_8 0.0646(16) 0.0402(14) 0.0518(14) -0.0044(11) -0.0131(12) -0.0076(12)
C2_8 0.107(4) 0.046(2) 0.060(3) 0.0058(19) -0.021(2) 0.007(2)
O3_8 0.0437(13) 0.0508(14) 0.0451(13) -0.0037(11) -0.0134(10) 0.0030(11)
C3_8 0.080(3) 0.049(2) 0.047(2) 0.0001(17) -0.0025(19) 0.013(2)
O1_7 0.0451(18) 0.0239(17) 0.0519(18) 0.004(2) 0.0176(16) 0.0008(14)
C1_7 0.042(2) 0.031(3) 0.024(2) 0.002(3) 0.0047(16) 0.004(2)
O2_7 0.0543(19) 0.0386(15) 0.0510(16) -0.0044(12) 0.0172(13) 0.0124(13)
C2_7 0.047(3) 0.067(3) 0.078(4) 0.000(3) 0.033(3) 0.013(2)
O3_7 0.045(2) 0.0314(13) 0.0547(17) 0.0042(12) -0.010(2) -0.0091(19)
C3_7 0.031(2) 0.064(3) 0.092(4) 0.035(3) -0.008(2) -0.013(2)
O1_6 0.0193(8) 0.0171(9) 0.0391(10) 0.0045(8) 0.0150(8) 0.0009(7)
C1_6 0.0159(11) 0.0199(12) 0.0201(12) 0.0011(9) 0.0058(9) -0.0005(9)
C2_6 0.0244(13) 0.0270(14) 0.0399(15) -0.0019(12) 0.0124(11) 0.0010(11)
F1_6 0.0459(10) 0.0243(8) 0.0539(11) -0.0135(8) 0.0260(8) -0.0035(7)
F2_6 0.0229(8) 0.0428(11) 0.0831(14) 0.0014(10) 0.0228(9) 0.0058(7)
F3_6 0.0421(9) 0.0283(9) 0.0396(9) 0.0114(7) 0.0039(7) 0.0131(7)
C3_6 0.0257(13) 0.0266(13) 0.0292(14) -0.0011(11) 0.0072(11) -0.0022(11)
F4_6 0.0365(9) 0.0174(7) 0.0443(9) -0.0022(7) 0.0149(7) -0.0001(6)
F5_6 0.0383(9) 0.0446(10) 0.0272(8) -0.0043(7) -0.0073(7) -0.0047(8)
F6_6 0.0340(9) 0.0357(9) 0.0550(11) -0.0062(8) 0.0229(8) -0.0164(7)
C4_6 0.0393(15) 0.0370(16) 0.0288(14) 0.0000(12) 0.0025(12) -0.0070(13)
F7_6 0.0522(11) 0.0455(11) 0.0356(10) 0.0193(8) -0.0013(8) 0.0057(9)
F8_6 0.0608(12) 0.0666(13) 0.0287(9) -0.0054(9) 0.0242(8) -0.0105(10)
F9_6 0.0465(10) 0.0587(12) 0.0356(10) -0.0081(9) -0.0110(8) -0.0162(9)
O1_5 0.0185(9) 0.0235(10) 0.0745(15) 0.0213(10) 0.0157(9) 0.0073(8)
C1_5 0.0156(11) 0.0148(11) 0.0256(12) -0.0001(9) 0.0038(9) 0.0027(9)
C2_5 0.0320(14) 0.0201(13) 0.0260(13) -0.0017(10) 0.0026(11) -0.0001(11)
F1_5 0.0327(8) 0.0222(8) 0.0406(9) 0.0063(7) 0.0084(7) -0.0062(7)
F2_5 0.0583(12) 0.0176(8) 0.0831(14) -0.0045(9) 0.0315(10) 0.0068(8)
F3_5 0.0685(13) 0.0556(12) 0.0326(10) -0.0007(9) -0.0113(9) -0.0339(10)
C3_5 0.0268(13) 0.0302(14) 0.0339(14) 0.0023(12) 0.0127(11) 0.0060(11)
F4_5 0.0300(8) 0.0337(9) 0.0580(11) 0.0092(8) 0.0217(8) -0.0045(7)
F5_5 0.0813(14) 0.0570(12) 0.0324(10) -0.0063(9) 0.0288(9) -0.0075(11)
F6_5 0.0263(9) 0.0497(11) 0.0794(14) 0.0139(10) 0.0242(9) 0.0177(8)
C4_5 0.0421(16) 0.0354(16) 0.0289(14) -0.0082(12) 0.0074(12) -0.0169(13)
F7_5 0.0721(13) 0.0548(12) 0.0435(11) -0.0160(9) 0.0052(10) -0.0394(11)
F8_5 0.0504(11) 0.0639(13) 0.0360(10) 0.0197(9) -0.0151(8) -0.0119(10)
F9_5 0.0887(15) 0.0576(13) 0.0490(11) -0.0267(10) 0.0461(11) -0.0251(11)
O1_4 0.0330(10) 0.0141(9) 0.0515(12) -0.0094(8) 0.0233(9) -0.0063(8)
C1_4 0.0245(12) 0.0127(11) 0.0202(12) -0.0022(9) 0.0058(9) -0.0007(9)
C2_4 0.0428(16) 0.0439(17) 0.0249(14) -0.0061(13) 0.0081(12) 0.0147(14)
F1_4 0.0561(11) 0.0592(12) 0.0400(10) -0.0090(9) 0.0270(9) 0.0151(9)
F2_4 0.0517(11) 0.0670(13) 0.0500(11) -0.0412(10) -0.0029(9) 0.0000(10)
F3_4 0.0905(16) 0.0850(16) 0.0226(9) 0.0157(10) 0.0167(10) 0.0470(13)
C3_4 0.0256(13) 0.0156(12) 0.0303(14) -0.0019(10) 0.0061(11) -0.0026(10)
F4_4 0.0361(9) 0.0294(8) 0.0262(8) 0.0005(6) 0.0151(7) 0.0025(7)
F5_4 0.0246(8) 0.0436(10) 0.0389(9) -0.0077(8) -0.0032(7) 0.0078(7)
F6_4 0.0426(10) 0.0184(8) 0.0880(14) -0.0029(8) 0.0324(10) -0.0098(7)
C4_4 0.0289(14) 0.0258(14) 0.0342(15) 0.0015(11) 0.0046(11) 0.0052(11)
F7_4 0.0553(11) 0.0658(13) 0.0299(9) 0.0148(9) 0.0033(8) 0.0244(10)
F8_4 0.0502(11) 0.0155(8) 0.0780(13) 0.0019(8) 0.0152(10) 0.0096(7)
F9_4 0.0245(8) 0.0450(10) 0.0580(11) -0.0080(9) 0.0046(8) 0.0078(7)
O1_3 0.0220(9) 0.0240(10) 0.0513(12) -0.0034(9) 0.0029(9) -0.0049(8)
C1_3 0.0202(12) 0.0207(13) 0.0322(14) 0.0041(10) 0.0009(10) -0.0056(10)
C2_3 0.0370(15) 0.0385(17) 0.0372(16) 0.0062(13) 0.0044(13) -0.0006(13)
F1_3 0.0439(10) 0.0526(12) 0.0497(11) 0.0208(9) 0.0009(8) 0.0129(9)
F2_3 0.0661(13) 0.0584(13) 0.0425(11) -0.0072(9) -0.0120(10) -0.0147(10)
F3_3 0.0597(12) 0.0554(12) 0.0456(11) 0.0120(9) 0.0249(9) 0.0019(10)
C3_3 0.0332(15) 0.0234(14) 0.0466(17) 0.0009(12) 0.0022(13) -0.0036(12)
F4_3 0.0480(11) 0.0378(10) 0.0523(11) 0.0125(9) -0.0074(9) 0.0099(8)
F5_3 0.0419(10) 0.0293(9) 0.0661(12) -0.0086(8) 0.0128(9) 0.0024(8)
F6_3 0.0462(11) 0.0227(9) 0.0844(15) 0.0057(9) 0.0076(10) -0.0120(8)
C4_3 0.0286(14) 0.0380(16) 0.0444(17) 0.0092(13) 0.0080(12) -0.0031(12)
F7_3 0.0536(11) 0.0663(13) 0.0425(10) 0.0178(9) 0.0178(9) -0.0007(10)
F8_3 0.0261(9) 0.0477(11) 0.0737(13) 0.0102(10) 0.0075(9) -0.0127(8)
F9_3 0.0364(9) 0.0428(10) 0.0665(12) -0.0008(9) 0.0221(9) 0.0060(8)
O1_2 0.0237(16) 0.033(3) 0.045(2) -0.0104(19) 0.0145(15) -0.0047(15)
C1_2 0.0219(12) 0.0247(13) 0.0377(15) 0.0008(11) 0.0087(11) 0.0017(10)
C2_2 0.0265(16) 0.0287(18) 0.0365(19) 0.0024(14) 0.0075(14) -0.0014(13)
F1_2 0.0375(16) 0.0283(12) 0.053(2) 0.0100(12) 0.0081(13) -0.0060(10)
F2_2 0.0202(13) 0.038(2) 0.074(2) -0.0033(18) 0.0044(12) 0.0002(13)
F3_2 0.0327(19) 0.0396(19) 0.0393(16) -0.0088(14) 0.0042(13) -0.0075(15)
C3_2 0.046(2) 0.0292(19) 0.063(3) 0.0073(17) -0.0075(19) -0.0028(17)
F4_2 0.0636(18) 0.0289(12) 0.080(3) 0.0126(18) -0.009(2) -0.0137(11)
F5_2 0.093(3) 0.051(2) 0.061(2) 0.0260(15) -0.0267(19) -0.0219(18)
F6_2 0.0402(15) 0.0419(16) 0.136(3) -0.0118(19) -0.0043(17) 0.0205(12)
C4_2 0.0394(19) 0.039(2) 0.041(2) -0.0038(16) 0.0115(16) -0.0079(16)
F7_2 0.064(2) 0.048(3) 0.0493(18) -0.0179(16) 0.0151(15) -0.0119(19)
F8_2 0.070(2) 0.095(3) 0.066(2) -0.028(2) 0.0454(19) -0.026(2)
F9_2 0.077(3) 0.054(2) 0.0380(17) 0.0045(15) -0.0035(19) -0.006(2)
O1_1 0.033(2) 0.0168(12) 0.038(5) 0.002(2) -0.006(3) -0.0050(13)
C1_1 0.0343(18) 0.0164(12) 0.0356(16) 0.0021(11) 0.0068(13) -0.0008(12)
C2_1 0.070(3) 0.023(2) 0.079(3) -0.0063(19) 0.043(2) -0.0052(19)
F1_1 0.142(4) 0.093(4) 0.082(3) -0.049(3) 0.066(3) -0.051(3)
F2_1 0.065(3) 0.032(2) 0.175(7) -0.006(3) 0.064(4) 0.010(2)
F3_1 0.056(3) 0.046(2) 0.093(4) -0.025(2) 0.045(3) -0.021(2)
C3_1 0.0412(17) 0.053(2) 0.0370(19) 0.0123(15) 0.0019(14) -0.0003(15)
F4_1 0.066(3) 0.108(4) 0.048(2) -0.014(3) 0.0238(18) 0.003(3)
F5_1 0.044(2) 0.067(3) 0.062(3) 0.003(2) -0.0153(19) 0.0028(19)
F6_1 0.092(4) 0.074(3) 0.075(3) 0.048(2) 0.005(3) 0.008(3)
C4_1 0.054(3) 0.0258(16) 0.0544(19) 0.0014(14) 0.0061(19) -0.0099(18)
F7_1 0.044(2) 0.056(3) 0.075(3) 0.006(3) 0.024(3) -0.0145(19)
F8_1 0.094(4) 0.019(2) 0.120(6) -0.004(3) 0.031(5) -0.012(2)
F9_1 0.070(3) 0.063(3) 0.061(2) -0.004(2) -0.004(2) -0.039(2)
Al1 0.0146(3) 0.0120(3) 0.0153(3) 0.0001(3) 0.0040(3) 0.0008(3)
Al2 0.0185(3) 0.0158(4) 0.0209(4) 0.0013(3) 0.0035(3) -0.0020(3)
F1 0.0372(9) 0.0438(10) 0.0169(7) -0.0006(7) 0.0021(6) -0.0077(7)
F2 0.0515(10) 0.0417(10) 0.0221(8) 0.0035(7) 0.0039(7) -0.0080(8)
Li1 0.022(2) 0.031(2) 0.021(2) 0.0003(18) 0.0019(17) -0.0041(18)
Li2 0.037(3) 0.049(3) 0.029(2) 0.005(2) 0.001(2) -0.011(2)

loop_
_atom_type_symbol
_atom_type_description
_atom_type_scat_dispersion_real
_atom_type_scat_dispersion_imag
_atom_type_scat_source
C C 0.0033 0.0016 'International Tables Vol C Tables 4.2.6.8 and 6.1.1.4'
H H 0.0000 0.0000 'International Tables Vol C Tables 4.2.6.8 and 6.1.1.4'
Li Li -0.0003 0.0001 'International Tables Vol C Tables 4.2.6.8 and 6.1.1.4'
O O 0.0106 0.0060 'International Tables Vol C Tables 4.2.6.8 and 6.1.1.4'
F F 0.0171 0.0103 'International Tables Vol C Tables 4.2.6.8 and 6.1.1.4'
Al Al 0.0645 0.0514 'International Tables Vol C Tables 4.2.6.8 and 6.1.1.4'

loop_
_geom_angle_atom_site_label_1
_geom_angle_atom_site_label_2
_geom_angle_atom_site_label_3
_geom_angle
C1_17 O1_17 Li2 120.6(17)
O1_17 C1_17 O2_17 126(2)
O1_17 C1_17 O3_17 124.0(19)
O2_17 C1_17 O3_17 109.9(18)
O1_17 C1_17 Li2 34.1(10)
O2_17 C1_17 Li2 92.3(13)
O3_17 C1_17 Li2 157.7(16)
C1_17 O2_17 C2_17 112(2)
O2_17 C2_17 H2A_17 109.5
O2_17 C2_17 H2B_17 109.5
H2A_17 C2_17 H2B_17 109.5
O2_17 C2_17 H2C_17 109.5
H2A_17 C2_17 H2C_17 109.5
H2B_17 C2_17 H2C_17 109.5
C1_17 O3_17 C3_17 111(2)
O3_17 C3_17 H3A_17 109.5
O3_17 C3_17 H3B_17 109.5
H3A_17 C3_17 H3B_17 109.5
O3_17 C3_17 H3C_17 109.5
H3A_17 C3_17 H3C_17 109.5
H3B_17 C3_17 H3C_17 109.5
C1_16 O1_16 Li2 165.9(16)
O1_16 C1_16 O3_16 132.9(17)
O1_16 C1_16 O2_16 128.5(16)
O3_16 C1_16 O2_16 98.7(13)
C1_16 O2_16 C2_16 114.1(15)
O2_16 C2_16 H2A_16 109.5
O2_16 C2_16 H2B_16 109.5
H2A_16 C2_16 H2B_16 109.5
O2_16 C2_16 H2C_16 109.5
H2A_16 C2_16 H2C_16 109.5
H2B_16 C2_16 H2C_16 109.5
C1_16 O3_16 C3_16 109.5(18)
O3_16 C3_16 H3A_16 109.5
O3_16 C3_16 H3B_16 109.5
H3A_16 C3_16 H3B_16 109.5
O3_16 C3_16 H3C_16 109.5
H3A_16 C3_16 H3C_16 109.5
H3B_16 C3_16 H3C_16 109.5
C1_15 O1_15 Al2 149(2)
O1_15 C1_15 C3_15 104.4(15)
O1_15 C1_15 C4_15 109.9(16)
C3_15 C1_15 C4_15 110.6(11)
O1_15 C1_15 C2_15 115.3(16)
C3_15 C1_15 C2_15 108.8(10)
C4_15 C1_15 C2_15 107.8(10)
F2_15 C2_15 F3_15 108.4(12)
F2_15 C2_15 F1_15 111.6(14)
F3_15 C2_15 F1_15 106.2(13)
F2_15 C2_15 C1_15 111.4(11)
F3_15 C2_15 C1_15 112.9(11)
F1_15 C2_15 C1_15 106.2(13)
F6_15 C3_15 F4_15 107.2(15)
F6_15 C3_15 F5_15 105.8(16)
F4_15 C3_15 F5_15 108.2(16)
F6_15 C3_15 C1_15 111.8(15)
F4_15 C3_15 C1_15 111.1(11)
F5_15 C3_15 C1_15 112.4(15)
F9_15 C4_15 F8_15 107.2(14)
F9_15 C4_15 F7_15 104.9(15)
F8_15 C4_15 F7_15 112.3(16)
F9_15 C4_15 C1_15 111.5(13)
F8_15 C4_15 C1_15 111.1(11)
F7_15 C4_15 C1_15 109.6(14)
C1_14 O1_14 Al2 151.3(18)
O1_14 C1_14 C4_14 111.1(12)
O1_14 C1_14 C2_14 106.1(10)
C4_14 C1_14 C2_14 108.9(9)
O1_14 C1_14 C3_14 112.0(13)
C4_14 C1_14 C3_14 108.8(9)
C2_14 C1_14 C3_14 109.9(9)
F1_14 C2_14 F2_14 109.3(10)
F1_14 C2_14 F3_14 108.3(10)
F2_14 C2_14 F3_14 107.5(10)
F1_14 C2_14 C1_14 111.4(9)
F2_14 C2_14 C1_14 110.9(10)
F3_14 C2_14 C1_14 109.3(9)
F5_14 C3_14 F6_14 112.7(12)
F5_14 C3_14 F4_14 109.7(10)
F6_14 C3_14 F4_14 104.1(10)
F5_14 C3_14 C1_14 110.5(9)
F6_14 C3_14 C1_14 111.6(11)
F4_14 C3_14 C1_14 108.0(9)
F9_14 C4_14 F7_14 105.4(10)
F9_14 C4_14 F8_14 105.5(11)
F7_14 C4_14 F8_14 109.6(10)
F9_14 C4_14 C1_14 112.4(10)
F7_14 C4_14 C1_14 111.0(9)
F8_14 C4_14 C1_14 112.6(10)
C1_13 O1_13 Li1 134.6(9)
O1_13 C1_13 O3_13 126.3(15)
O1_13 C1_13 O2_13 120.6(11)
O3_13 C1_13 O2_13 112.8(10)
C1_13 O2_13 C2_13 118.7(10)
O2_13 C2_13 H2A_13 109.5
O2_13 C2_13 H2B_13 109.5
H2A_13 C2_13 H2B_13 109.5
O2_13 C2_13 H2C_13 109.5
H2A_13 C2_13 H2C_13 109.5
H2B_13 C2_13 H2C_13 109.5
C1_13 O3_13 C3_13 115.9(12)
O3_13 C3_13 H3A_13 109.5
O3_13 C3_13 H3B_13 109.5
H3A_13 C3_13 H3B_13 109.5
O3_13 C3_13 H3C_13 109.5
H3A_13 C3_13 H3C_13 109.5
H3B_13 C3_13 H3C_13 109.5
C1_12 O1_12 Li1 129.3(7)
O1_12 C1_12 O2_12 121.6(6)
O1_12 C1_12 O3_12 124.8(10)
O2_12 C1_12 O3_12 113.4(6)
C1_12 O2_12 C2_12 119.1(5)
O2_12 C2_12 H2A_12 109.5
O2_12 C2_12 H2B_12 109.5
H2A_12 C2_12 H2B_12 109.5
O2_12 C2_12 H2C_12 109.5
H2A_12 C2_12 H2C_12 109.5
H2B_12 C2_12 H2C_12 109.5
C1_12 O3_12 C3_12 115.2(6)
O3_12 C3_12 H3A_12 109.5
O3_12 C3_12 H3B_12 109.5
H3A_12 C3_12 H3B_12 109.5
O3_12 C3_12 H3C_12 109.5
H3A_12 C3_12 H3C_12 109.5
H3B_12 C3_12 H3C_12 109.5
C1_11 O1_11 Li2 131.3(3)
O1_11 C1_11 O2_11 123.1(4)
O1_11 C1_11 O3_11 125.8(4)
O2_11 C1_11 O3_11 111.1(3)
C1_11 O2_11 C2_11 119.2(4)
O2_11 C2_11 H2A_11 109.5
O2_11 C2_11 H2B_11 109.5
H2A_11 C2_11 H2B_11 109.5
O2_11 C2_11 H2C_11 109.5
H2A_11 C2_11 H2C_11 109.5
H2B_11 C2_11 H2C_11 109.5
C1_11 O3_11 C3_11 112.7(3)
O3_11 C3_11 H3A_11 109.5
O3_11 C3_11 H3B_11 109.5
H3A_11 C3_11 H3B_11 109.5
O3_11 C3_11 H3C_11 109.5
H3A_11 C3_11 H3C_11 109.5
H3B_11 C3_11 H3C_11 109.5
C1_10 O1_10 Li1 161.8(2)
O1_10 C1_10 O3_10 125.9(3)
O1_10 C1_10 O2_10 125.3(3)
O3_10 C1_10 O2_10 108.8(2)
C1_10 O2_10 C2_10 115.9(2)
O2_10 C2_10 H2A_10 109.5
O2_10 C2_10 H2B_10 109.5
H2A_10 C2_10 H2B_10 109.5
O2_10 C2_10 H2C_10 109.5
H2A_10 C2_10 H2C_10 109.5
H2B_10 C2_10 H2C_10 109.5
C1_10 O3_10 C3_10 115.6(3)
O3_10 C3_10 H3A_10 109.5
O3_10 C3_10 H3B_10 109.5
H3A_10 C3_10 H3B_10 109.5
O3_10 C3_10 H3C_10 109.5
H3A_10 C3_10 H3C_10 109.5
H3B_10 C3_10 H3C_10 109.5
C1_9 O1_9 Li1 167.1(2)
O1_9 C1_9 O3_9 125.8(3)
O1_9 C1_9 O2_9 125.8(2)
O3_9 C1_9 O2_9 108.4(2)
C1_9 O2_9 C2_9 114.7(2)
O2_9 C2_9 H2A_9 109.5
O2_9 C2_9 H2B_9 109.5
H2A_9 C2_9 H2B_9 109.5
O2_9 C2_9 H2C_9 109.5
H2A_9 C2_9 H2C_9 109.5
H2B_9 C2_9 H2C_9 109.5
C1_9 O3_9 C3_9 115.5(2)
O3_9 C3_9 H3A_9 109.5
O3_9 C3_9 H3B_9 109.5
H3A_9 C3_9 H3B_9 109.5
O3_9 C3_9 H3C_9 109.5
H3A_9 C3_9 H3C_9 109.5
H3B_9 C3_9 H3C_9 109.5
C1_8 O1_8 Li2 164.8(3)
O1_8 C1_8 O2_8 126.1(3)
O1_8 C1_8 O3_8 125.1(3)
O2_8 C1_8 O3_8 108.8(3)
C1_8 O2_8 C2_8 115.4(3)
O2_8 C2_8 H2A_8 109.5
O2_8 C2_8 H2B_8 109.5
H2A_8 C2_8 H2B_8 109.5
O2_8 C2_8 H2C_8 109.5
H2A_8 C2_8 H2C_8 109.5
H2B_8 C2_8 H2C_8 109.5
C1_8 O3_8 C3_8 115.0(3)
O3_8 C3_8 H3A_8 109.5
O3_8 C3_8 H3B_8 109.5
H3A_8 C3_8 H3B_8 109.5
O3_8 C3_8 H3C_8 109.5
H3A_8 C3_8 H3C_8 109.5
H3B_8 C3_8 H3C_8 109.5
C1_7 O1_7 Li2 170.5(4)
O1_7 C1_7 O3_7 125.9(4)
O1_7 C1_7 O2_7 125.8(5)
O3_7 C1_7 O2_7 108.2(4)
C1_7 O2_7 C2_7 115.4(3)
O2_7 C2_7 H2A_7 109.5
O2_7 C2_7 H2B_7 109.5
H2A_7 C2_7 H2B_7 109.5
O2_7 C2_7 H2C_7 109.5
H2A_7 C2_7 H2C_7 109.5
H2B_7 C2_7 H2C_7 109.5
C1_7 O3_7 C3_7 114.2(4)
O3_7 C3_7 H3A_7 109.5
O3_7 C3_7 H3B_7 109.5
H3A_7 C3_7 H3B_7 109.5
O3_7 C3_7 H3C_7 109.5
H3A_7 C3_7 H3C_7 109.5
H3B_7 C3_7 H3C_7 109.5
C1_6 O1_6 Al1 147.97(16)
O1_6 C1_6 C4_6 109.4(2)
O1_6 C1_6 C2_6 111.6(2)
C4_6 C1_6 C2_6 109.1(2)
O1_6 C1_6 C3_6 108.27(19)
C4_6 C1_6 C3_6 109.2(2)
C2_6 C1_6 C3_6 109.21(19)
F3_6 C2_6 F1_6 107.6(2)
F3_6 C2_6 F2_6 107.3(2)
F1_6 C2_6 F2_6 108.3(2)
F3_6 C2_6 C1_6 110.1(2)
F1_6 C2_6 C1_6 111.2(2)
F2_6 C2_6 C1_6 112.2(2)
F4_6 C3_6 F5_6 108.0(2)
F4_6 C3_6 F6_6 106.9(2)
F5_6 C3_6 F6_6 108.3(2)
F4_6 C3_6 C1_6 110.8(2)
F5_6 C3_6 C1_6 110.6(2)
F6_6 C3_6 C1_6 112.1(2)
F9_6 C4_6 F8_6 107.1(2)
F9_6 C4_6 F7_6 108.0(2)
F8_6 C4_6 F7_6 108.3(2)
F9_6 C4_6 C1_6 110.4(2)
F8_6 C4_6 C1_6 112.4(2)
F7_6 C4_6 C1_6 110.5(2)
C1_5 O1_5 Al1 151.22(17)
O1_5 C1_5 C4_5 109.8(2)
O1_5 C1_5 C2_5 111.79(19)
C4_5 C1_5 C2_5 108.4(2)
O1_5 C1_5 C3_5 107.7(2)
C4_5 C1_5 C3_5 109.2(2)
C2_5 C1_5 C3_5 109.8(2)
F2_5 C2_5 F1_5 107.7(2)
F2_5 C2_5 F3_5 108.6(2)
F1_5 C2_5 F3_5 106.2(2)
F2_5 C2_5 C1_5 112.9(2)
F1_5 C2_5 C1_5 111.4(2)
F3_5 C2_5 C1_5 109.7(2)
F6_5 C3_5 F4_5 107.9(2)
F6_5 C3_5 F5_5 107.2(2)
F4_5 C3_5 F5_5 107.6(2)
F6_5 C3_5 C1_5 112.6(2)
F4_5 C3_5 C1_5 111.1(2)
F5_5 C3_5 C1_5 110.3(2)
F9_5 C4_5 F7_5 108.3(2)
F9_5 C4_5 F8_5 107.9(2)
F7_5 C4_5 F8_5 106.8(2)
F9_5 C4_5 C1_5 110.8(2)
F7_5 C4_5 C1_5 111.0(2)
F8_5 C4_5 C1_5 111.9(2)
C1_4 O1_4 Al1 149.41(17)
O1_4 C1_4 C4_4 108.6(2)
O1_4 C1_4 C2_4 108.8(2)
C4_4 C1_4 C2_4 109.3(2)
O1_4 C1_4 C3_4 111.80(19)
C4_4 C1_4 C3_4 109.6(2)
C2_4 C1_4 C3_4 108.6(2)
F3_4 C2_4 F1_4 107.7(3)
F3_4 C2_4 F2_4 107.9(2)
F1_4 C2_4 F2_4 107.8(2)
F3_4 C2_4 C1_4 110.2(2)
F1_4 C2_4 C1_4 110.9(2)
F2_4 C2_4 C1_4 112.2(2)
F4_4 C3_4 F6_4 107.6(2)
F4_4 C3_4 F5_4 107.1(2)
F6_4 C3_4 F5_4 108.3(2)
F4_4 C3_4 C1_4 110.17(19)
F6_4 C3_4 C1_4 112.2(2)
F5_4 C3_4 C1_4 111.3(2)
F9_4 C4_4 F8_4 107.1(2)
F9_4 C4_4 F7_4 107.1(2)
F8_4 C4_4 F7_4 108.0(2)
F9_4 C4_4 C1_4 111.2(2)
F8_4 C4_4 C1_4 113.3(2)
F7_4 C4_4 C1_4 110.0(2)
C1_3 O1_3 Al2 148.68(18)
O1_3 C1_3 C2_3 108.7(2)
O1_3 C1_3 C4_3 108.0(2)
C2_3 C1_3 C4_3 109.6(2)
O1_3 C1_3 C3_3 112.0(2)
C2_3 C1_3 C3_3 109.1(2)
C4_3 C1_3 C3_3 109.4(2)
F1_3 C2_3 F3_3 107.3(2)
F1_3 C2_3 F2_3 107.4(2)
F3_3 C2_3 F2_3 106.8(3)
F1_3 C2_3 C1_3 112.0(2)
F3_3 C2_3 C1_3 111.0(2)
F2_3 C2_3 C1_3 112.1(2)
F4_3 C3_3 F6_3 108.0(2)
F4_3 C3_3 F5_3 106.8(2)
F6_3 C3_3 F5_3 107.8(2)
F4_3 C3_3 C1_3 110.4(2)
F6_3 C3_3 C1_3 112.4(2)
F5_3 C3_3 C1_3 111.3(2)
F9_3 C4_3 F7_3 107.8(3)
F9_3 C4_3 F8_3 107.2(2)
F7_3 C4_3 F8_3 107.8(2)
F9_3 C4_3 C1_3 111.1(2)
F7_3 C4_3 C1_3 110.4(2)
F8_3 C4_3 C1_3 112.4(2)
C1_2 O1_2 Al2 147.7(5)
O1_2 C1_2 C4_2 106.5(4)
O1_2 C1_2 C3_2 111.4(4)
C4_2 C1_2 C3_2 109.5(3)
O1_2 C1_2 C2_2 111.9(4)
C4_2 C1_2 C2_2 109.3(3)
C3_2 C1_2 C2_2 108.3(3)
F2_2 C2_2 F1_2 107.7(4)
F2_2 C2_2 F3_2 107.7(4)
F1_2 C2_2 F3_2 106.9(4)
F2_2 C2_2 C1_2 113.4(3)
F1_2 C2_2 C1_2 111.5(3)
F3_2 C2_2 C1_2 109.3(3)
F4_2 C3_2 F5_2 107.7(4)
F4_2 C3_2 F6_2 106.7(4)
F5_2 C3_2 F6_2 108.3(4)
F4_2 C3_2 C1_2 111.1(4)
F5_2 C3_2 C1_2 110.4(4)
F6_2 C3_2 C1_2 112.4(4)
F9_2 C4_2 F7_2 107.1(4)
F9_2 C4_2 F8_2 106.6(4)
F7_2 C4_2 F8_2 107.2(4)
F9_2 C4_2 C1_2 112.4(4)
F7_2 C4_2 C1_2 110.7(4)
F8_2 C4_2 C1_2 112.4(3)
C1_1 O1_1 Al2 148.0(9)
O1_1 C1_1 C3_1 112.5(6)
O1_1 C1_1 C2_1 108.8(8)
C3_1 C1_1 C2_1 110.8(6)
O1_1 C1_1 C4_1 106.7(7)
C3_1 C1_1 C4_1 109.2(6)
C2_1 C1_1 C4_1 108.7(6)
F2_1 C2_1 F3_1 105.2(7)
F2_1 C2_1 F1_1 112.6(7)
F3_1 C2_1 F1_1 106.8(6)
F2_1 C2_1 C1_1 112.6(7)
F3_1 C2_1 C1_1 110.1(6)
F1_1 C2_1 C1_1 109.3(6)
F6_1 C3_1 F4_1 107.1(6)
F6_1 C3_1 F5_1 106.7(6)
F4_1 C3_1 F5_1 105.8(6)
F6_1 C3_1 C1_1 114.4(7)
F4_1 C3_1 C1_1 112.1(6)
F5_1 C3_1 C1_1 110.2(6)
F9_1 C4_1 F7_1 106.8(6)
F9_1 C4_1 F8_1 107.1(7)
F7_1 C4_1 F8_1 110.8(7)
F9_1 C4_1 C1_1 111.6(6)
F7_1 C4_1 C1_1 110.6(6)
F8_1 C4_1 C1_1 109.8(7)
F1 Al1 O1_5 108.49(10)
F1 Al1 O1_4 109.76(10)
O1_5 Al1 O1_4 109.63(10)
F1 Al1 O1_6 108.89(9)
O1_5 Al1 O1_6 110.04(9)
O1_4 Al1 O1_6 110.01(9)
F2 Al2 O1_14 114.1(6)
F2 Al2 O1_2 111.6(2)
F2 Al2 O1_3 109.70(10)
O1_14 Al2 O1_3 106.5(7)
O1_2 Al2 O1_3 107.6(2)
F2 Al2 O1_15 101.9(10)
O1_14 Al2 O1_15 111.7(13)
O1_3 Al2 O1_15 113.1(10)
F2 Al2 O1_1 103.5(3)
O1_2 Al2 O1_1 112.3(5)
O1_3 Al2 O1_1 112.2(4)
Al1 F1 Li1 153.19(17)
Al2 F2 Li2 163.95(18)
F1 Li1 O1_9 111.0(2)
F1 Li1 O1_10 108.1(2)
O1_9 Li1 O1_10 105.3(2)
F1 Li1 O1_12 111.2(2)
O1_9 Li1 O1_12 119.3(2)
O1_10 Li1 O1_12 100.7(2)
F1 Li1 O1_13 102.3(2)
O1_9 Li1 O1_13 97.8(3)
O1_10 Li1 O1_13 131.4(3)
O1_17 Li2 F2 122.3(7)
F2 Li2 O1_11 111.7(3)
O1_17 Li2 O1_8 115.9(7)
F2 Li2 O1_8 109.2(3)
O1_11 Li2 O1_8 113.7(3)
F2 Li2 O1_7 111.0(3)
O1_11 Li2 O1_7 104.4(3)
O1_8 Li2 O1_7 106.6(3)
O1_17 Li2 O1_16 104.6(9)
F2 Li2 O1_16 99.7(5)
O1_8 Li2 O1_16 101.2(6)
O1_17 Li2 C1_17 25.2(7)
F2 Li2 C1_17 112.4(15)
O1_8 Li2 C1_17 103.2(12)
O1_16 Li2 C1_17 129.7(8)

loop_
_geom_bond_atom_site_label_1
_geom_bond_atom_site_label_2
_geom_bond_distance
O1_17 C1_17 1.172(15)
O1_17 Li2 1.543(15)
C1_17 O2_17 1.323(17)
C1_17 O3_17 1.349(16)
C1_17 Li2 2.37(2)
O2_17 C2_17 1.465(17)
C2_17 H2A_17 0.9800
C2_17 H2B_17 0.9800
C2_17 H2C_17 0.9800
O3_17 C3_17 1.446(17)
C3_17 H3A_17 0.9800
C3_17 H3B_17 0.9800
C3_17 H3C_17 0.9800
O1_16 C1_16 1.228(14)
O1_16 Li2 2.072(12)
C1_16 O3_16 1.319(13)
C1_16 O2_16 1.332(14)
O2_16 C2_16 1.444(14)
C2_16 H2A_16 0.9800
C2_16 H2B_16 0.9800
C2_16 H2C_16 0.9800
O3_16 C3_16 1.476(15)
C3_16 H3A_16 0.9800
C3_16 H3B_16 0.9800
C3_16 H3C_16 0.9800
O1_15 C1_15 1.342(13)
O1_15 Al2 1.73(2)
C1_15 C3_15 1.542(12)
C1_15 C4_15 1.556(12)
C1_15 C2_15 1.559(12)
C2_15 F2_15 1.304(12)
C2_15 F3_15 1.326(12)
C2_15 F1_15 1.330(12)
C3_15 F6_15 1.323(13)
C3_15 F4_15 1.331(12)
C3_15 F5_15 1.336(13)
C4_15 F9_15 1.321(13)
C4_15 F8_15 1.323(11)
C4_15 F7_15 1.332(13)
O1_14 C1_14 1.348(11)
O1_14 Al2 1.699(17)
C1_14 C4_14 1.539(11)
C1_14 C2_14 1.546(11)
C1_14 C3_14 1.560(11)
C2_14 F1_14 1.310(11)
C2_14 F2_14 1.321(11)
C2_14 F3_14 1.334(11)
C3_14 F5_14 1.320(11)
C3_14 F6_14 1.331(12)
C3_14 F4_14 1.346(11)
C4_14 F9_14 1.323(11)
C4_14 F7_14 1.325(11)
C4_14 F8_14 1.347(11)
O1_13 C1_13 1.208(13)
O1_13 Li1 1.966(6)
C1_13 O3_13 1.328(12)
C1_13 O2_13 1.330(16)
O2_13 C2_13 1.461(13)
C2_13 H2A_13 0.9800
C2_13 H2B_13 0.9800
C2_13 H2C_13 0.9800
O3_13 C3_13 1.448(15)
C3_13 H3A_13 0.9800
C3_13 H3B_13 0.9800
C3_13 H3C_13 0.9800
O1_12 C1_12 1.210(8)
O1_12 Li1 1.926(5)
C1_12 O2_12 1.312(11)
C1_12 O3_12 1.322(8)
O2_12 C2_12 1.453(11)
C2_12 H2A_12 0.9800
C2_12 H2B_12 0.9800
C2_12 H2C_12 0.9800
O3_12 C3_12 1.448(9)
C3_12 H3A_12 0.9800
C3_12 H3B_12 0.9800
C3_12 H3C_12 0.9800
O1_11 C1_11 1.171(5)
O1_11 Li2 1.913(6)
C1_11 O2_11 1.316(5)
C1_11 O3_11 1.352(5)
O2_11 C2_11 1.439(5)
C2_11 H2A_11 0.9800
C2_11 H2B_11 0.9800
C2_11 H2C_11 0.9800
O3_11 C3_11 1.457(5)
C3_11 H3A_11 0.9800
C3_11 H3B_11 0.9800
C3_11 H3C_11 0.9800
O1_10 C1_10 1.192(3)
O1_10 Li1 1.910(5)
C1_10 O3_10 1.318(3)
C1_10 O2_10 1.324(3)
O2_10 C2_10 1.441(3)
C2_10 H2A_10 0.9800
C2_10 H2B_10 0.9800
C2_10 H2C_10 0.9800
O3_10 C3_10 1.448(3)
C3_10 H3A_10 0.9800
C3_10 H3B_10 0.9800
C3_10 H3C_10 0.9800
O1_9 C1_9 1.197(3)
O1_9 Li1 1.899(4)
C1_9 O3_9 1.318(3)
C1_9 O2_9 1.319(3)
O2_9 C2_9 1.450(3)
C2_9 H2A_9 0.9800
C2_9 H2B_9 0.9800
C2_9 H2C_9 0.9800
O3_9 C3_9 1.448(3)
C3_9 H3A_9 0.9800
C3_9 H3B_9 0.9800
C3_9 H3C_9 0.9800
O1_8 C1_8 1.192(3)
O1_8 Li2 1.916(5)
C1_8 O2_8 1.304(4)
C1_8 O3_8 1.316(3)
O2_8 C2_8 1.449(4)
C2_8 H2A_8 0.9800
C2_8 H2B_8 0.9800
C2_8 H2C_8 0.9800
O3_8 C3_8 1.440(4)
C3_8 H3A_8 0.9800
C3_8 H3B_8 0.9800
C3_8 H3C_8 0.9800
O1_7 C1_7 1.188(6)
O1_7 Li2 1.961(6)
C1_7 O3_7 1.321(6)
C1_7 O2_7 1.325(6)
O2_7 C2_7 1.463(6)
C2_7 H2A_7 0.9800
C2_7 H2B_7 0.9800
C2_7 H2C_7 0.9800
O3_7 C3_7 1.436(6)
C3_7 H3A_7 0.9800
C3_7 H3B_7 0.9800
C3_7 H3C_7 0.9800
O1_6 C1_6 1.349(3)
O1_6 Al1 1.7186(17)
C1_6 C4_6 1.544(3)
C1_6 C2_6 1.551(3)
C1_6 C3_6 1.552(3)
C2_6 F3_6 1.334(3)
C2_6 F1_6 1.335(3)
C2_6 F2_6 1.339(3)
C3_6 F4_6 1.328(3)
C3_6 F5_6 1.332(3)
C3_6 F6_6 1.338(3)
C4_6 F9_6 1.329(3)
C4_6 F8_6 1.339(3)
C4_6 F7_6 1.343(3)
O1_5 C1_5 1.339(3)
O1_5 Al1 1.7056(18)
C1_5 C4_5 1.547(3)
C1_5 C2_5 1.548(3)
C1_5 C3_5 1.550(3)
C2_5 F2_5 1.318(3)
C2_5 F1_5 1.329(3)
C2_5 F3_5 1.329(3)
C3_5 F6_5 1.326(3)
C3_5 F4_5 1.326(3)
C3_5 F5_5 1.330(3)
C4_5 F9_5 1.318(3)
C4_5 F7_5 1.334(3)
C4_5 F8_5 1.337(4)
O1_4 C1_4 1.345(3)
O1_4 Al1 1.7071(18)
C1_4 C4_4 1.546(3)
C1_4 C2_4 1.548(3)
C1_4 C3_4 1.561(3)
C2_4 F3_4 1.321(3)
C2_4 F1_4 1.328(3)
C2_4 F2_4 1.335(4)
C3_4 F4_4 1.326(3)
C3_4 F6_4 1.327(3)
C3_4 F5_4 1.327(3)
C4_4 F9_4 1.321(3)
C4_4 F8_4 1.325(3)
C4_4 F7_4 1.339(3)
O1_3 C1_3 1.348(3)
O1_3 Al2 1.7139(19)
C1_3 C2_3 1.541(4)
C1_3 C4_3 1.549(4)
C1_3 C3_3 1.554(4)
C2_3 F1_3 1.325(3)
C2_3 F3_3 1.327(3)
C2_3 F2_3 1.344(3)
C3_3 F4_3 1.329(3)
C3_3 F6_3 1.331(3)
C3_3 F5_3 1.331(3)
C4_3 F9_3 1.323(3)
C4_3 F7_3 1.333(3)
C4_3 F8_3 1.337(3)
O1_2 C1_2 1.347(5)
O1_2 Al2 1.702(5)
C1_2 C4_2 1.541(5)
C1_2 C3_2 1.544(5)
C1_2 C2_2 1.561(5)
C2_2 F2_2 1.318(5)
C2_2 F1_2 1.328(4)
C2_2 F3_2 1.333(5)
C3_2 F4_2 1.312(5)
C3_2 F5_2 1.323(6)
C3_2 F6_2 1.337(5)
C4_2 F9_2 1.320(6)
C4_2 F7_2 1.331(6)
C4_2 F8_2 1.342(5)
O1_1 C1_1 1.345(7)
O1_1 Al2 1.732(10)
C1_1 C3_1 1.526(8)
C1_1 C2_1 1.547(8)
C1_1 C4_1 1.563(7)
C2_1 F2_1 1.336(9)
C2_1 F3_1 1.336(7)
C2_1 F1_1 1.339(8)
C3_1 F6_1 1.316(8)
C3_1 F4_1 1.318(8)
C3_1 F5_1 1.351(8)
C4_1 F9_1 1.302(8)
C4_1 F7_1 1.311(8)
C4_1 F8_1 1.342(8)
Al1 F1 1.6762(15)
Al2 F2 1.6721(16)
F1 Li1 1.848(4)
F2 Li2 1.834(5)
